data_7015383
loop_
_publ_author_name
'Seidler-Egdal, Rune Kirk'
'Johansson, Frank B.'
'Veltz\'e, Sune'
'Skou, Eivind M.'
'Bond, Andrew D.'
'McKenzie, Christine J.'

_publ_section_title
;
 Tunability of the M(II)M(III)/M(II)(2) and M(III)(2)/M(II)M(III)
 (M=Mn, Co) couples in bis-\m-O,O'-carboxylato-\m-OR bridged complexes.
;
_journal_issue 13
_journal_name_full 'Dalton transactions (Cambridge, England : 2003)'
_journal_page_first 3336
_journal_page_last 3345
_journal_paper_doi 10.1039/c0dt01552k
_journal_volume 40
_journal_year 2011
_chemical_formula_moiety 'C40 H39 F6 Mn2 N6 O5 +, Cl O4 -, C2 H3 N'
_chemical_formula_sum 'C42 H42 Cl F6 Mn2 N7 O9'
_chemical_formula_weight 1048.16
_space_group_IT_number 2
_symmetry_cell_setting triclinic
_symmetry_space_group_name_Hall '-P 1'
_symmetry_space_group_name_H-M 'P -1'
_atom_sites_solution_hydrogens geom
_atom_sites_solution_primary direct
_atom_sites_solution_secondary difmap
_cell_angle_alpha 81.088(6)
_cell_angle_beta 84.150(5)
_cell_angle_gamma 77.758(5)
_cell_formula_units_Z 2
_cell_length_a 10.0416(13)
_cell_length_b 11.1647(15)
_cell_length_c 20.987(3)
_cell_measurement_reflns_used 9637
_cell_measurement_temperature 180(2)
_cell_measurement_theta_max 25.74
_cell_measurement_theta_min 2.91
_cell_volume 2265.8(5)
_computing_cell_refinement 'SAINT v.7.06a (Bruker, 2003)'
_computing_data_collection 'APEX2 v.1.0-22 (Bruker Nonius, 2004)'
_computing_data_reduction 'SAINT v.7.06a'
_computing_molecular_graphics 'SHELXTL v.6.10'
_computing_publication_material 'SHELXTL v.6.10'
_computing_structure_refinement 'SHELXTL v.6.10'
_computing_structure_solution 'SHELXTL v.6.10 (Sheldrick, 2000)'
_diffrn_ambient_temperature 180(2)
_diffrn_measured_fraction_theta_full 0.975
_diffrn_measured_fraction_theta_max 0.949
_diffrn_measurement_device_type 'Bruker-Nonius X8APEX-II CCD'
_diffrn_measurement_method 'thin-slice \w and \f scans'
_diffrn_radiation_monochromator graphite
_diffrn_radiation_source 'fine-focus sealed tube'
_diffrn_radiation_type MoK\a
_diffrn_radiation_wavelength 0.71073
_diffrn_reflns_av_R_equivalents 0.0294
_diffrn_reflns_av_sigmaI/netI 0.0223
_diffrn_reflns_limit_h_max 12
_diffrn_reflns_limit_h_min -10
_diffrn_reflns_limit_k_max 13
_diffrn_reflns_limit_k_min -13
_diffrn_reflns_limit_l_max 25
_diffrn_reflns_limit_l_min -25
_diffrn_reflns_number 66975
_diffrn_reflns_theta_full 25.03
_diffrn_reflns_theta_max 26.00
_diffrn_reflns_theta_min 3.56
_diffrn_standards_number 0
_exptl_absorpt_coefficient_mu 0.703
_exptl_absorpt_correction_T_max 0.946
_exptl_absorpt_correction_T_min 0.854
_exptl_absorpt_correction_type multi-scan
_exptl_absorpt_process_details 'SADABS (Sheldrick, 2003)'
_exptl_crystal_colour colourless
_exptl_crystal_density_diffrn 1.536
_exptl_crystal_density_method 'not measured'
_exptl_crystal_description block
_exptl_crystal_F_000 1072
_exptl_crystal_size_max 0.30
_exptl_crystal_size_mid 0.08
_exptl_crystal_size_min 0.08
_refine_diff_density_max 0.347
_refine_diff_density_min -0.337
_refine_diff_density_rms 0.046
_refine_ls_extinction_method none
_refine_ls_goodness_of_fit_ref 1.075
_refine_ls_hydrogen_treatment constr
_refine_ls_matrix_type full
_refine_ls_number_parameters 607
_refine_ls_number_reflns 8464
_refine_ls_number_restraints 0
_refine_ls_restrained_S_all 1.075
_refine_ls_R_factor_all 0.0369
_refine_ls_R_factor_gt 0.0279
_refine_ls_shift/su_max 0.001
_refine_ls_shift/su_mean 0.000
_refine_ls_structure_factor_coef Fsqd
_refine_ls_weighting_details 'calc w=1/[\s^2^(Fo^2^)+(0.0371P)^2^+0.8689P] where P=(Fo^2^+2Fc^2^)/3'
_refine_ls_weighting_scheme calc
_refine_ls_wR_factor_gt 0.0724
_refine_ls_wR_factor_ref 0.0755
_reflns_number_gt 7020
_reflns_number_total 8464
_reflns_threshold_expression I>2\s(I)
_cod_data_source_file c0dt01552k.txt
_cod_data_source_block 10_MeCN
_cod_database_code 7015383

loop_
_symmetry_equiv_pos_as_xyz
'x, y, z'
'-x, -y, -z'

loop_
_atom_site_label
_atom_site_type_symbol
_atom_site_fract_x
_atom_site_fract_y
_atom_site_fract_z
_atom_site_U_iso_or_equiv
_atom_site_adp_type
_atom_site_occupancy
_atom_site_symmetry_multiplicity
_atom_site_calc_flag
_atom_site_refinement_flags
_atom_site_disorder_assembly
_atom_site_disorder_group
Mn1 Mn 0.45105(2) 0.72534(2) 0.190805(12) 0.01954(7) Uani 1 1 d . . .
Mn2 Mn 0.14001(2) 0.64964(2) 0.164239(12) 0.01858(7) Uani 1 1 d . . .
F4 F 0.02731(12) 1.09818(11) 0.10369(7) 0.0558(4) Uani 1 1 d . . .
F1 F 0.30608(13) 0.73771(13) -0.04810(6) 0.0544(4) Uani 1 1 d . . .
F5 F 0.23248(14) 1.11172(11) 0.10730(8) 0.0623(4) Uani 1 1 d . . .
F2 F 0.47289(18) 0.81502(16) -0.03234(6) 0.0745(5) Uani 1 1 d . . .
F3 F 0.50205(17) 0.62496(16) -0.04006(6) 0.0788(5) Uani 1 1 d . . .
F6 F 0.1804(2) 1.02025(14) 0.03496(7) 0.0825(5) Uani 1 1 d . . .
O1 O 0.30496(11) 0.61612(10) 0.22336(5) 0.0206(3) Uani 1 1 d . . .
O2 O 0.47702(13) 0.70773(13) 0.08946(6) 0.0337(3) Uani 1 1 d . . .
O3 O 0.28551(13) 0.64473(13) 0.07542(6) 0.0335(3) Uani 1 1 d . . .
O4 O 0.28908(14) 0.88464(12) 0.16595(8) 0.0429(4) Uani 1 1 d . . .
O5 O 0.09343(13) 0.84688(11) 0.13941(7) 0.0330(3) Uani 1 1 d . . .
N1 N 0.48643(14) 0.72439(12) 0.29777(7) 0.0200(3) Uani 1 1 d . . .
N2 N 0.60742(14) 0.54976(13) 0.21598(7) 0.0208(3) Uani 1 1 d . . .
N3 N 0.57944(14) 0.86662(13) 0.19006(7) 0.0234(3) Uani 1 1 d . . .
N4 N 0.13358(14) 0.44394(12) 0.19227(6) 0.0187(3) Uani 1 1 d . . .
N5 N 0.01023(14) 0.64552(13) 0.25899(7) 0.0213(3) Uani 1 1 d . . .
N6 N -0.00601(14) 0.60880(13) 0.09966(7) 0.0219(3) Uani 1 1 d . . .
C1 C 0.31807(16) 0.53163(15) 0.27697(8) 0.0188(3) Uani 1 1 d . . .
C2 C 0.34877(16) 0.56309(15) 0.33513(8) 0.0197(3) Uani 1 1 d . . .
C3 C 0.36548(17) 0.47379(16) 0.38937(8) 0.0225(4) Uani 1 1 d . . .
H3A H 0.3853 0.4968 0.4286 0.027 Uiso 1 1 calc R . .
C4 C 0.35431(17) 0.35235(16) 0.38837(8) 0.0233(4) Uani 1 1 d . . .
C5 C 0.32060(17) 0.32384(16) 0.33055(8) 0.0225(4) Uani 1 1 d . . .
H5A H 0.3097 0.2420 0.3288 0.027 Uiso 1 1 calc R . .
C6 C 0.30232(16) 0.40994(15) 0.27550(8) 0.0200(4) Uani 1 1 d . . .
C7 C 0.3799(2) 0.25064(18) 0.44640(9) 0.0319(4) Uani 1 1 d . . .
C8 C 0.4194(3) 0.2994(2) 0.50452(10) 0.0481(6) Uani 1 1 d . . .
H8A H 0.4346 0.2320 0.5406 0.072 Uiso 1 1 calc R . .
H8B H 0.3456 0.3658 0.5175 0.072 Uiso 1 1 calc R . .
H8C H 0.5034 0.3317 0.4928 0.072 Uiso 1 1 calc R . .
C9 C 0.2511(3) 0.1986(2) 0.46698(11) 0.0501(6) Uani 1 1 d . . .
H9A H 0.2271 0.1618 0.4313 0.075 Uiso 1 1 calc R . .
H9B H 0.1758 0.2654 0.4781 0.075 Uiso 1 1 calc R . .
H9C H 0.2675 0.1351 0.5047 0.075 Uiso 1 1 calc R . .
C10 C 0.4982(3) 0.1487(2) 0.42678(12) 0.0567(7) Uani 1 1 d . . .
H10A H 0.4712 0.1099 0.3926 0.085 Uiso 1 1 calc R . .
H10B H 0.5209 0.0862 0.4644 0.085 Uiso 1 1 calc R . .
H10C H 0.5782 0.1848 0.4108 0.085 Uiso 1 1 calc R . .
C11 C 0.36546(17) 0.69292(16) 0.33871(8) 0.0227(4) Uani 1 1 d . . .
H11A H 0.2823 0.7521 0.3244 0.027 Uiso 1 1 calc R . .
H11B H 0.3754 0.7013 0.3842 0.027 Uiso 1 1 calc R . .
C12 C 0.61342(17) 0.63479(16) 0.31456(8) 0.0230(4) Uani 1 1 d . . .
H12A H 0.6083 0.6061 0.3616 0.028 Uiso 1 1 calc R . .
H12B H 0.6922 0.6765 0.3042 0.028 Uiso 1 1 calc R . .
C13 C 0.63590(16) 0.52460(15) 0.27841(8) 0.0204(4) Uani 1 1 d . . .
C14 C 0.68637(17) 0.40554(16) 0.30734(9) 0.0252(4) Uani 1 1 d . . .
H14A H 0.7063 0.3905 0.3515 0.030 Uiso 1 1 calc R . .
C15 C 0.70734(19) 0.30925(17) 0.27122(9) 0.0301(4) Uani 1 1 d . . .
H15A H 0.7423 0.2269 0.2900 0.036 Uiso 1 1 calc R . .
C16 C 0.67674(19) 0.33440(17) 0.20721(9) 0.0307(4) Uani 1 1 d . . .
H16A H 0.6897 0.2696 0.1813 0.037 Uiso 1 1 calc R . .
C17 C 0.62720(18) 0.45477(16) 0.18165(9) 0.0255(4) Uani 1 1 d . . .
H17A H 0.6060 0.4715 0.1377 0.031 Uiso 1 1 calc R . .
C18 C 0.50005(18) 0.85152(16) 0.30280(8) 0.0250(4) Uani 1 1 d . . .
H18A H 0.5366 0.8532 0.3447 0.030 Uiso 1 1 calc R . .
H18B H 0.4091 0.9072 0.3013 0.030 Uiso 1 1 calc R . .
C19 C 0.59474(17) 0.89654(15) 0.24804(8) 0.0229(4) Uani 1 1 d . . .
C20 C 0.69046(18) 0.96454(16) 0.25630(9) 0.0276(4) Uani 1 1 d . . .
H20A H 0.7007 0.9834 0.2979 0.033 Uiso 1 1 calc R . .
C21 C 0.77096(19) 1.00459(16) 0.20326(10) 0.0308(4) Uani 1 1 d . . .
H21A H 0.8389 1.0495 0.2081 0.037 Uiso 1 1 calc R . .
C22 C 0.75143(19) 0.97851(17) 0.14342(10) 0.0310(4) Uani 1 1 d . . .
H22A H 0.8034 1.0075 0.1060 0.037 Uiso 1 1 calc R . .
C23 C 0.65477(18) 0.90938(17) 0.13869(9) 0.0281(4) Uani 1 1 d . . .
H23A H 0.6413 0.8915 0.0973 0.034 Uiso 1 1 calc R . .
C24 C 0.26765(17) 0.37324(15) 0.21419(8) 0.0219(4) Uani 1 1 d . . .
H24A H 0.3400 0.3870 0.1797 0.026 Uiso 1 1 calc R . .
H24B H 0.2659 0.2838 0.2213 0.026 Uiso 1 1 calc R . .
C25 C 0.02181(17) 0.43333(16) 0.24349(8) 0.0220(4) Uani 1 1 d . . .
H25A H 0.0417 0.3504 0.2694 0.026 Uiso 1 1 calc R . .
H25B H -0.0647 0.4409 0.2230 0.026 Uiso 1 1 calc R . .
C26 C 0.00370(16) 0.53006(15) 0.28760(8) 0.0205(4) Uani 1 1 d . . .
C27 C -0.02370(18) 0.50303(17) 0.35357(9) 0.0264(4) Uani 1 1 d . . .
H27A H -0.0274 0.4208 0.3726 0.032 Uiso 1 1 calc R . .
C28 C -0.0456(2) 0.59690(18) 0.39124(9) 0.0331(4) Uani 1 1 d . . .
H28A H -0.0649 0.5804 0.4366 0.040 Uiso 1 1 calc R . .
C29 C -0.0390(2) 0.71549(18) 0.36209(9) 0.0325(4) Uani 1 1 d . . .
H29A H -0.0544 0.7819 0.3870 0.039 Uiso 1 1 calc R . .
C30 C -0.00960(18) 0.73550(16) 0.29649(9) 0.0255(4) Uani 1 1 d . . .
H30A H -0.0030 0.8168 0.2768 0.031 Uiso 1 1 calc R . .
C31 C 0.10320(18) 0.39726(16) 0.13481(8) 0.0230(4) Uani 1 1 d . . .
H31A H 0.0730 0.3176 0.1480 0.028 Uiso 1 1 calc R . .
H31B H 0.1870 0.3823 0.1056 0.028 Uiso 1 1 calc R . .
C32 C -0.00708(17) 0.48879(16) 0.09946(8) 0.0207(4) Uani 1 1 d . . .
C33 C -0.10078(17) 0.45099(17) 0.06703(8) 0.0243(4) Uani 1 1 d . . .
H33A H -0.1001 0.3655 0.0680 0.029 Uiso 1 1 calc R . .
C34 C -0.19543(18) 0.53988(18) 0.03320(8) 0.0275(4) Uani 1 1 d . . .
H34A H -0.2610 0.5162 0.0107 0.033 Uiso 1 1 calc R . .
C35 C -0.19358(18) 0.66332(18) 0.03246(8) 0.0278(4) Uani 1 1 d . . .
H35A H -0.2571 0.7259 0.0092 0.033 Uiso 1 1 calc R . .
C36 C -0.09747(18) 0.69393(17) 0.06627(8) 0.0253(4) Uani 1 1 d . . .
H36A H -0.0962 0.7789 0.0658 0.030 Uiso 1 1 calc R . .
C37 C 0.38901(17) 0.68728(16) 0.05725(8) 0.0232(4) Uani 1 1 d . . .
C38 C 0.4169(2) 0.71803(18) -0.01640(9) 0.0312(4) Uani 1 1 d . . .
C39 C 0.18159(18) 0.91030(16) 0.13922(9) 0.0261(4) Uani 1 1 d . . .
C40 C 0.1543(2) 1.03617(18) 0.09625(10) 0.0360(5) Uani 1 1 d . . .
Cl1 Cl 0.03598(5) 0.07303(4) 0.32402(2) 0.03359(12) Uani 1 1 d . . .
O1A O 0.02417(19) 0.18006(14) 0.35465(7) 0.0534(4) Uani 1 1 d . . .
O1B O 0.03601(18) 0.10819(16) 0.25554(7) 0.0565(4) Uani 1 1 d . . .
O1C O -0.08039(18) 0.01857(15) 0.34621(9) 0.0617(5) Uani 1 1 d . . .
O1D O 0.1565(2) -0.0129(2) 0.34051(10) 0.0837(7) Uani 1 1 d . . .
N1S N 0.7861(3) 0.3736(2) 0.47682(11) 0.0709(7) Uani 1 1 d . . .
C1S C 0.8221(2) 0.2704(2) 0.48845(10) 0.0453(5) Uani 1 1 d . . .
C2S C 0.8662(3) 0.1389(2) 0.50232(14) 0.0669(7) Uani 1 1 d . . .
H2S1 H 0.8425 0.1124 0.5480 0.100 Uiso 1 1 d R . .
H2S2 H 0.9654 0.1165 0.4933 0.100 Uiso 1 1 d R . .
H2S3 H 0.8206 0.0980 0.4754 0.100 Uiso 1 1 d R . .

loop_
_atom_site_aniso_label
_atom_site_aniso_U_11
_atom_site_aniso_U_22
_atom_site_aniso_U_33
_atom_site_aniso_U_23
_atom_site_aniso_U_13
_atom_site_aniso_U_12
Mn1 0.02101(14) 0.02020(14) 0.01896(14) -0.00043(11) -0.00553(10) -0.00722(10)
Mn2 0.02058(14) 0.01706(14) 0.01933(14) 0.00012(10) -0.00511(10) -0.00663(10)
F4 0.0374(7) 0.0296(7) 0.0906(11) 0.0167(7) -0.0119(6) 0.0006(5)
F1 0.0483(8) 0.0880(10) 0.0311(7) 0.0135(6) -0.0211(5) -0.0300(7)
F5 0.0517(8) 0.0277(7) 0.1073(12) 0.0130(7) -0.0153(8) -0.0192(6)
F2 0.1043(13) 0.1016(12) 0.0361(8) 0.0225(8) -0.0192(7) -0.0781(10)
F3 0.0846(11) 0.1045(13) 0.0286(7) -0.0180(8) 0.0047(7) 0.0250(10)
F6 0.1495(17) 0.0504(9) 0.0362(9) 0.0087(7) 0.0069(9) -0.0117(9)
O1 0.0227(6) 0.0206(6) 0.0192(6) 0.0029(5) -0.0069(5) -0.0075(5)
O2 0.0331(7) 0.0527(9) 0.0199(7) -0.0033(6) -0.0045(5) -0.0186(6)
O3 0.0316(7) 0.0489(9) 0.0247(7) -0.0066(6) 0.0011(5) -0.0187(6)
O4 0.0315(8) 0.0248(7) 0.0714(11) 0.0039(7) -0.0179(7) -0.0045(6)
O5 0.0341(8) 0.0206(7) 0.0453(8) 0.0029(6) -0.0112(6) -0.0089(5)
N1 0.0214(7) 0.0179(7) 0.0220(8) -0.0037(6) -0.0034(5) -0.0054(5)
N2 0.0198(7) 0.0226(8) 0.0200(8) -0.0030(6) -0.0015(5) -0.0045(6)
N3 0.0242(8) 0.0221(8) 0.0252(8) -0.0013(6) -0.0044(6) -0.0074(6)
N4 0.0216(7) 0.0184(7) 0.0173(7) -0.0032(6) -0.0031(5) -0.0054(5)
N5 0.0198(7) 0.0190(8) 0.0255(8) -0.0034(6) -0.0024(6) -0.0043(6)
N6 0.0230(8) 0.0228(8) 0.0209(8) -0.0027(6) -0.0035(6) -0.0057(6)
C1 0.0169(8) 0.0197(9) 0.0186(9) 0.0014(7) -0.0019(6) -0.0040(6)
C2 0.0190(8) 0.0201(9) 0.0201(9) -0.0027(7) -0.0010(6) -0.0042(6)
C3 0.0229(9) 0.0288(10) 0.0167(9) -0.0029(7) -0.0024(6) -0.0069(7)
C4 0.0235(9) 0.0252(10) 0.0198(9) 0.0019(7) -0.0031(7) -0.0050(7)
C5 0.0237(9) 0.0170(9) 0.0260(10) 0.0000(7) -0.0038(7) -0.0039(7)
C6 0.0190(9) 0.0208(9) 0.0198(9) -0.0016(7) -0.0032(6) -0.0033(6)
C7 0.0421(11) 0.0303(11) 0.0231(10) 0.0070(8) -0.0081(8) -0.0115(8)
C8 0.0676(16) 0.0503(14) 0.0296(12) 0.0128(10) -0.0229(10) -0.0232(12)
C9 0.0660(16) 0.0574(15) 0.0319(12) 0.0140(11) -0.0080(10) -0.0353(12)
C10 0.0708(17) 0.0408(14) 0.0440(14) 0.0160(11) -0.0105(12) 0.0081(12)
C11 0.0236(9) 0.0257(10) 0.0199(9) -0.0041(7) -0.0002(7) -0.0074(7)
C12 0.0231(9) 0.0251(10) 0.0221(9) -0.0014(7) -0.0066(7) -0.0065(7)
C13 0.0165(8) 0.0239(9) 0.0212(9) -0.0023(7) -0.0020(6) -0.0052(6)
C14 0.0220(9) 0.0279(10) 0.0245(10) 0.0008(8) -0.0051(7) -0.0041(7)
C15 0.0297(10) 0.0214(10) 0.0362(11) 0.0000(8) -0.0023(8) -0.0018(7)
C16 0.0333(11) 0.0269(10) 0.0320(11) -0.0107(8) 0.0014(8) -0.0028(8)
C17 0.0264(10) 0.0290(10) 0.0214(9) -0.0060(8) 0.0002(7) -0.0055(7)
C18 0.0310(10) 0.0221(9) 0.0250(10) -0.0068(8) -0.0038(7) -0.0092(7)
C19 0.0239(9) 0.0172(9) 0.0282(10) -0.0030(7) -0.0058(7) -0.0034(7)
C20 0.0308(10) 0.0203(9) 0.0343(11) -0.0055(8) -0.0078(8) -0.0067(7)
C21 0.0263(10) 0.0216(10) 0.0466(12) -0.0034(9) -0.0057(8) -0.0091(7)
C22 0.0293(10) 0.0253(10) 0.0381(12) -0.0012(9) 0.0024(8) -0.0095(8)
C23 0.0308(10) 0.0271(10) 0.0271(10) -0.0013(8) -0.0027(8) -0.0088(8)
C24 0.0243(9) 0.0182(9) 0.0229(9) -0.0020(7) -0.0049(7) -0.0024(7)
C25 0.0245(9) 0.0215(9) 0.0216(9) -0.0007(7) -0.0017(7) -0.0098(7)
C26 0.0166(8) 0.0218(9) 0.0243(10) -0.0034(7) -0.0018(6) -0.0058(6)
C27 0.0296(10) 0.0251(10) 0.0249(10) -0.0007(8) -0.0003(7) -0.0089(7)
C28 0.0392(11) 0.0380(12) 0.0229(10) -0.0072(9) 0.0017(8) -0.0094(9)
C29 0.0368(11) 0.0304(11) 0.0323(11) -0.0135(9) 0.0003(8) -0.0058(8)
C30 0.0251(9) 0.0199(9) 0.0319(11) -0.0053(8) -0.0024(7) -0.0039(7)
C31 0.0285(10) 0.0203(9) 0.0221(9) -0.0057(7) -0.0051(7) -0.0056(7)
C32 0.0222(9) 0.0242(9) 0.0165(9) -0.0030(7) 0.0006(6) -0.0070(7)
C33 0.0269(9) 0.0287(10) 0.0204(9) -0.0058(8) 0.0002(7) -0.0118(7)
C34 0.0237(10) 0.0412(12) 0.0209(9) -0.0047(8) -0.0036(7) -0.0127(8)
C35 0.0235(9) 0.0355(11) 0.0230(10) -0.0010(8) -0.0058(7) -0.0031(7)
C36 0.0265(9) 0.0238(10) 0.0247(10) -0.0010(8) -0.0045(7) -0.0037(7)
C37 0.0243(9) 0.0228(9) 0.0224(9) -0.0033(7) -0.0031(7) -0.0034(7)
C38 0.0327(11) 0.0394(12) 0.0239(10) -0.0001(9) -0.0070(8) -0.0129(9)
C39 0.0268(10) 0.0180(9) 0.0316(10) -0.0033(8) 0.0004(8) -0.0018(7)
C40 0.0372(12) 0.0251(11) 0.0430(13) 0.0030(9) -0.0014(9) -0.0067(8)
Cl1 0.0372(3) 0.0256(2) 0.0390(3) -0.0021(2) -0.0110(2) -0.00624(19)
O1A 0.0881(13) 0.0364(9) 0.0456(9) -0.0081(7) -0.0110(8) -0.0299(8)
O1B 0.0736(12) 0.0632(11) 0.0349(9) -0.0075(8) -0.0118(8) -0.0141(9)
O1C 0.0655(12) 0.0522(10) 0.0783(13) -0.0081(9) -0.0047(9) -0.0366(9)
O1D 0.0578(12) 0.0850(15) 0.0827(14) 0.0103(11) -0.0115(10) 0.0301(10)
N1S 0.0960(19) 0.0590(16) 0.0511(14) -0.0066(12) 0.0219(12) -0.0139(13)
C1S 0.0503(14) 0.0545(17) 0.0304(12) -0.0032(11) 0.0056(10) -0.0147(11)
C2S 0.083(2) 0.0538(17) 0.0583(17) 0.0022(13) -0.0070(14) -0.0087(14)

loop_
_atom_type_symbol
_atom_type_description
_atom_type_scat_dispersion_real
_atom_type_scat_dispersion_imag
_atom_type_scat_source
C C 0.0033 0.0016 'International Tables Vol C Tables 4.2.6.8 and 6.1.1.4'
H H 0.0000 0.0000 'International Tables Vol C Tables 4.2.6.8 and 6.1.1.4'
N N 0.0061 0.0033 'International Tables Vol C Tables 4.2.6.8 and 6.1.1.4'
O O 0.0106 0.0060 'International Tables Vol C Tables 4.2.6.8 and 6.1.1.4'
F F 0.0171 0.0103 'International Tables Vol C Tables 4.2.6.8 and 6.1.1.4'
Cl Cl 0.1484 0.1585 'International Tables Vol C Tables 4.2.6.8 and 6.1.1.4'
Mn Mn 0.3368 0.7283 'International Tables Vol C Tables 4.2.6.8 and 6.1.1.4'

loop_
_geom_angle_atom_site_label_1
_geom_angle_atom_site_label_2
_geom_angle_atom_site_label_3
_geom_angle
_geom_angle_site_symmetry_1
_geom_angle_site_symmetry_3
_geom_angle_publ_flag
O1 Mn1 O2 101.31(5) . . ?
O1 Mn1 O4 90.26(5) . . ?
O2 Mn1 O4 86.69(6) . . ?
O1 Mn1 N3 159.24(5) . . ?
O2 Mn1 N3 98.45(5) . . ?
O4 Mn1 N3 84.56(5) . . ?
O1 Mn1 N2 85.48(5) . . ?
O2 Mn1 N2 92.35(5) . . ?
O4 Mn1 N2 175.36(5) . . ?
N3 Mn1 N2 100.07(5) . . ?
O1 Mn1 N1 87.62(5) . . ?
O2 Mn1 N1 164.40(5) . . ?
O4 Mn1 N1 106.21(5) . . ?
N3 Mn1 N1 74.65(5) . . ?
N2 Mn1 N1 75.48(5) . . ?
O1 Mn2 O5 104.47(5) . . ?
O1 Mn2 O3 90.49(5) . . ?
O5 Mn2 O3 87.21(5) . . ?
O1 Mn2 N6 158.26(5) . . ?
O5 Mn2 N6 96.35(5) . . ?
O3 Mn2 N6 84.28(5) . . ?
O1 Mn2 N5 84.46(5) . . ?
O5 Mn2 N5 95.62(5) . . ?
O3 Mn2 N5 174.69(5) . . ?
N6 Mn2 N5 99.83(5) . . ?
O1 Mn2 N4 86.48(5) . . ?
O5 Mn2 N4 166.14(5) . . ?
O3 Mn2 N4 101.38(5) . . ?
N6 Mn2 N4 73.97(5) . . ?
N5 Mn2 N4 76.73(5) . . ?
C1 O1 Mn1 122.31(9) . . ?
C1 O1 Mn2 123.90(9) . . ?
Mn1 O1 Mn2 113.78(5) . . ?
C37 O2 Mn1 125.33(11) . . ?
C37 O3 Mn2 134.64(11) . . ?
C39 O4 Mn1 139.31(13) . . ?
C39 O5 Mn2 121.27(11) . . ?
C18 N1 C12 110.75(13) . . ?
C18 N1 C11 110.48(13) . . ?
C12 N1 C11 111.76(13) . . ?
C18 N1 Mn1 105.45(10) . . ?
C12 N1 Mn1 109.37(10) . . ?
C11 N1 Mn1 108.82(10) . . ?
C17 N2 C13 117.89(15) . . ?
C17 N2 Mn1 121.80(11) . . ?
C13 N2 Mn1 114.95(11) . . ?
C23 N3 C19 118.46(15) . . ?
C23 N3 Mn1 125.12(12) . . ?
C19 N3 Mn1 115.77(11) . . ?
C31 N4 C25 109.32(13) . . ?
C31 N4 C24 109.30(13) . . ?
C25 N4 C24 111.66(13) . . ?
C31 N4 Mn2 107.88(10) . . ?
C25 N4 Mn2 108.11(10) . . ?
C24 N4 Mn2 110.49(10) . . ?
C30 N5 C26 118.08(15) . . ?
C30 N5 Mn2 123.21(11) . . ?
C26 N5 Mn2 113.21(11) . . ?
C36 N6 C32 118.43(14) . . ?
C36 N6 Mn2 125.18(11) . . ?
C32 N6 Mn2 116.16(11) . . ?
O1 C1 C2 120.69(14) . . ?
O1 C1 C6 120.70(14) . . ?
C2 C1 C6 118.61(15) . . ?
C3 C2 C1 119.79(15) . . ?
C3 C2 C11 120.07(15) . . ?
C1 C2 C11 120.13(15) . . ?
C4 C3 C2 122.45(15) . . ?
C4 C3 H3A 118.8 . . ?
C2 C3 H3A 118.8 . . ?
C3 C4 C5 116.78(15) . . ?
C3 C4 C7 123.43(16) . . ?
C5 C4 C7 119.78(16) . . ?
C6 C5 C4 122.67(16) . . ?
C6 C5 H5A 118.7 . . ?
C4 C5 H5A 118.7 . . ?
C5 C6 C1 119.65(15) . . ?
C5 C6 C24 120.24(15) . . ?
C1 C6 C24 120.11(15) . . ?
C9 C7 C8 107.93(17) . . ?
C9 C7 C10 110.54(19) . . ?
C8 C7 C10 108.11(19) . . ?
C9 C7 C4 109.96(16) . . ?
C8 C7 C4 111.86(16) . . ?
C10 C7 C4 108.43(16) . . ?
C7 C8 H8A 109.5 . . ?
C7 C8 H8B 109.5 . . ?
H8A C8 H8B 109.5 . . ?
C7 C8 H8C 109.5 . . ?
H8A C8 H8C 109.5 . . ?
H8B C8 H8C 109.5 . . ?
C7 C9 H9A 109.5 . . ?
C7 C9 H9B 109.5 . . ?
H9A C9 H9B 109.5 . . ?
C7 C9 H9C 109.5 . . ?
H9A C9 H9C 109.5 . . ?
H9B C9 H9C 109.5 . . ?
C7 C10 H10A 109.5 . . ?
C7 C10 H10B 109.5 . . ?
H10A C10 H10B 109.5 . . ?
C7 C10 H10C 109.5 . . ?
H10A C10 H10C 109.5 . . ?
H10B C10 H10C 109.5 . . ?
N1 C11 C2 112.00(13) . . ?
N1 C11 H11A 109.2 . . ?
C2 C11 H11A 109.2 . . ?
N1 C11 H11B 109.2 . . ?
C2 C11 H11B 109.2 . . ?
H11A C11 H11B 107.9 . . ?
N1 C12 C13 111.83(13) . . ?
N1 C12 H12A 109.3 . . ?
C13 C12 H12A 109.3 . . ?
N1 C12 H12B 109.3 . . ?
C13 C12 H12B 109.3 . . ?
H12A C12 H12B 107.9 . . ?
N2 C13 C14 122.20(16) . . ?
N2 C13 C12 115.74(14) . . ?
C14 C13 C12 122.03(15) . . ?
C15 C14 C13 119.14(16) . . ?
C15 C14 H14A 120.4 . . ?
C13 C14 H14A 120.4 . . ?
C14 C15 C16 118.90(17) . . ?
C14 C15 H15A 120.6 . . ?
C16 C15 H15A 120.6 . . ?
C17 C16 C15 118.84(17) . . ?
C17 C16 H16A 120.6 . . ?
C15 C16 H16A 120.6 . . ?
N2 C17 C16 123.02(17) . . ?
N2 C17 H17A 118.5 . . ?
C16 C17 H17A 118.5 . . ?
N1 C18 C19 110.30(14) . . ?
N1 C18 H18A 109.6 . . ?
C19 C18 H18A 109.6 . . ?
N1 C18 H18B 109.6 . . ?
C19 C18 H18B 109.6 . . ?
H18A C18 H18B 108.1 . . ?
N3 C19 C20 121.81(16) . . ?
N3 C19 C18 115.29(15) . . ?
C20 C19 C18 122.90(16) . . ?
C21 C20 C19 119.16(17) . . ?
C21 C20 H20A 120.4 . . ?
C19 C20 H20A 120.4 . . ?
C22 C21 C20 119.09(17) . . ?
C22 C21 H21A 120.5 . . ?
C20 C21 H21A 120.5 . . ?
C21 C22 C23 118.73(18) . . ?
C21 C22 H22A 120.6 . . ?
C23 C22 H22A 120.6 . . ?
N3 C23 C22 122.65(17) . . ?
N3 C23 H23A 118.7 . . ?
C22 C23 H23A 118.7 . . ?
N4 C24 C6 112.65(13) . . ?
N4 C24 H24A 109.1 . . ?
C6 C24 H24A 109.1 . . ?
N4 C24 H24B 109.1 . . ?
C6 C24 H24B 109.1 . . ?
H24A C24 H24B 107.8 . . ?
N4 C25 C26 112.63(13) . . ?
N4 C25 H25A 109.1 . . ?
C26 C25 H25A 109.1 . . ?
N4 C25 H25B 109.1 . . ?
C26 C25 H25B 109.1 . . ?
H25A C25 H25B 107.8 . . ?
N5 C26 C27 122.01(15) . . ?
N5 C26 C25 116.18(14) . . ?
C27 C26 C25 121.76(15) . . ?
C28 C27 C26 119.12(17) . . ?
C28 C27 H27A 120.4 . . ?
C26 C27 H27A 120.4 . . ?
C27 C28 C29 119.06(17) . . ?
C27 C28 H28A 120.5 . . ?
C29 C28 H28A 120.5 . . ?
C30 C29 C28 118.76(17) . . ?
C30 C29 H29A 120.6 . . ?
C28 C29 H29A 120.6 . . ?
N5 C30 C29 122.94(17) . . ?
N5 C30 H30A 118.5 . . ?
C29 C30 H30A 118.5 . . ?
N4 C31 C32 110.75(13) . . ?
N4 C31 H31A 109.5 . . ?
C32 C31 H31A 109.5 . . ?
N4 C31 H31B 109.5 . . ?
C32 C31 H31B 109.5 . . ?
H31A C31 H31B 108.1 . . ?
N6 C32 C33 122.17(16) . . ?
N6 C32 C31 115.99(14) . . ?
C33 C32 C31 121.80(15) . . ?
C34 C33 C32 118.80(17) . . ?
C34 C33 H33A 120.6 . . ?
C32 C33 H33A 120.6 . . ?
C35 C34 C33 119.29(16) . . ?
C35 C34 H34A 120.4 . . ?
C33 C34 H34A 120.4 . . ?
C34 C35 C36 118.59(16) . . ?
C34 C35 H35A 120.7 . . ?
C36 C35 H35A 120.7 . . ?
N6 C36 C35 122.71(17) . . ?
N6 C36 H36A 118.6 . . ?
C35 C36 H36A 118.6 . . ?
O3 C37 O2 129.80(17) . . ?
O3 C37 C38 116.17(15) . . ?
O2 C37 C38 114.02(15) . . ?
F2 C38 F1 107.51(16) . . ?
F2 C38 F3 106.56(18) . . ?
F1 C38 F3 105.84(16) . . ?
F2 C38 C37 112.69(15) . . ?
F1 C38 C37 113.00(15) . . ?
F3 C38 C37 110.80(15) . . ?
O4 C39 O5 129.48(17) . . ?
O4 C39 C40 115.76(16) . . ?
O5 C39 C40 114.68(16) . . ?
F6 C40 F4 108.14(18) . . ?
F6 C40 F5 106.48(18) . . ?
F4 C40 F5 105.41(16) . . ?
F6 C40 C39 109.74(16) . . ?
F4 C40 C39 113.55(16) . . ?
F5 C40 C39 113.14(17) . . ?
O1D Cl1 O1A 110.19(13) . . ?
O1D Cl1 O1B 110.76(12) . . ?
O1A Cl1 O1B 109.39(10) . . ?
O1D Cl1 O1C 109.44(13) . . ?
O1A Cl1 O1C 107.90(10) . . ?
O1B Cl1 O1C 109.11(11) . . ?
N1S C1S C2S 178.9(3) . . ?
C1S C2S H2S1 109.1 . . ?
C1S C2S H2S2 109.7 . . ?
H2S1 C2S H2S2 109.5 . . ?
C1S C2S H2S3 109.6 . . ?
H2S1 C2S H2S3 109.5 . . ?
H2S2 C2S H2S3 109.5 . . ?

loop_
_geom_bond_atom_site_label_1
_geom_bond_atom_site_label_2
_geom_bond_distance
_geom_bond_site_symmetry_2
_geom_bond_publ_flag
Mn1 Mn2 3.5214(5) . ?
Mn1 O1 2.0981(11) . ?
Mn1 O2 2.1506(13) . ?
Mn1 O4 2.1770(13) . ?
Mn1 N3 2.2363(14) . ?
Mn1 N2 2.2650(14) . ?
Mn1 N1 2.3063(14) . ?
Mn2 O1 2.1060(11) . ?
Mn2 O5 2.1440(13) . ?
Mn2 O3 2.2483(13) . ?
Mn2 N6 2.2528(14) . ?
Mn2 N5 2.2635(14) . ?
Mn2 N4 2.2937(14) . ?
F4 C40 1.322(2) . ?
F1 C38 1.316(2) . ?
F5 C40 1.327(2) . ?
F2 C38 1.307(2) . ?
F3 C38 1.324(2) . ?
F6 C40 1.318(3) . ?
O1 C1 1.3497(19) . ?
O2 C37 1.243(2) . ?
O3 C37 1.234(2) . ?
O4 C39 1.227(2) . ?
O5 C39 1.245(2) . ?
N1 C18 1.475(2) . ?
N1 C12 1.481(2) . ?
N1 C11 1.487(2) . ?
N2 C17 1.342(2) . ?
N2 C13 1.344(2) . ?
N3 C23 1.338(2) . ?
N3 C19 1.342(2) . ?
N4 C31 1.468(2) . ?
N4 C25 1.483(2) . ?
N4 C24 1.487(2) . ?
N5 C30 1.340(2) . ?
N5 C26 1.347(2) . ?
N6 C36 1.339(2) . ?
N6 C32 1.343(2) . ?
C1 C2 1.401(2) . ?
C1 C6 1.406(2) . ?
C2 C3 1.391(2) . ?
C2 C11 1.508(2) . ?
C3 C4 1.387(2) . ?
C3 H3A 0.950 . ?
C4 C5 1.392(2) . ?
C4 C7 1.533(2) . ?
C5 C6 1.385(2) . ?
C5 H5A 0.950 . ?
C6 C24 1.503(2) . ?
C7 C9 1.525(3) . ?
C7 C8 1.529(3) . ?
C7 C10 1.532(3) . ?
C8 H8A 0.980 . ?
C8 H8B 0.980 . ?
C8 H8C 0.980 . ?
C9 H9A 0.980 . ?
C9 H9B 0.980 . ?
C9 H9C 0.980 . ?
C10 H10A 0.980 . ?
C10 H10B 0.980 . ?
C10 H10C 0.980 . ?
C11 H11A 0.990 . ?
C11 H11B 0.990 . ?
C12 C13 1.509(2) . ?
C12 H12A 0.990 . ?
C12 H12B 0.990 . ?
C13 C14 1.385(2) . ?
C14 C15 1.378(3) . ?
C14 H14A 0.950 . ?
C15 C16 1.381(3) . ?
C15 H15A 0.950 . ?
C16 C17 1.374(3) . ?
C16 H16A 0.950 . ?
C17 H17A 0.950 . ?
C18 C19 1.509(2) . ?
C18 H18A 0.990 . ?
C18 H18B 0.990 . ?
C19 C20 1.384(2) . ?
C20 C21 1.381(3) . ?
C20 H20A 0.950 . ?
C21 C22 1.374(3) . ?
C21 H21A 0.950 . ?
C22 C23 1.382(3) . ?
C22 H22A 0.950 . ?
C23 H23A 0.950 . ?
C24 H24A 0.990 . ?
C24 H24B 0.990 . ?
C25 C26 1.500(2) . ?
C25 H25A 0.990 . ?
C25 H25B 0.990 . ?
C26 C27 1.383(2) . ?
C27 C28 1.377(3) . ?
C27 H27A 0.950 . ?
C28 C29 1.382(3) . ?
C28 H28A 0.950 . ?
C29 C30 1.372(3) . ?
C29 H29A 0.950 . ?
C30 H30A 0.950 . ?
C31 C32 1.508(2) . ?
C31 H31A 0.990 . ?
C31 H31B 0.990 . ?
C32 C33 1.384(2) . ?
C33 C34 1.383(3) . ?
C33 H33A 0.950 . ?
C34 C35 1.380(3) . ?
C34 H34A 0.950 . ?
C35 C36 1.381(2) . ?
C35 H35A 0.950 . ?
C36 H36A 0.950 . ?
C37 C38 1.541(3) . ?
C39 C40 1.535(3) . ?
Cl1 O1D 1.4122(17) . ?
Cl1 O1A 1.4204(15) . ?
Cl1 O1B 1.4299(16) . ?
Cl1 O1C 1.4334(16) . ?
N1S C1S 1.128(3) . ?
C1S C2S 1.433(4) . ?
C2S H2S1 0.980 . ?
C2S H2S2 0.980 . ?
C2S H2S3 0.980 . ?

loop_
_geom_torsion_atom_site_label_1
_geom_torsion_atom_site_label_2
_geom_torsion_atom_site_label_3
_geom_torsion_atom_site_label_4
_geom_torsion
_geom_torsion_site_symmetry_1
_geom_torsion_site_symmetry_2
_geom_torsion_site_symmetry_3
_geom_torsion_site_symmetry_4
_geom_torsion_publ_flag
O2 Mn1 O1 C1 133.27(12) . . . . ?
O4 Mn1 O1 C1 -140.06(12) . . . . ?
N3 Mn1 O1 C1 -64.86(19) . . . . ?
N2 Mn1 O1 C1 41.77(12) . . . . ?
N1 Mn1 O1 C1 -33.85(12) . . . . ?
O2 Mn1 O1 Mn2 -46.02(7) . . . . ?
O4 Mn1 O1 Mn2 40.65(6) . . . . ?
N3 Mn1 O1 Mn2 115.85(13) . . . . ?
N2 Mn1 O1 Mn2 -137.51(6) . . . . ?
N1 Mn1 O1 Mn2 146.87(6) . . . . ?
O5 Mn2 O1 C1 139.45(12) . . . . ?
O3 Mn2 O1 C1 -133.30(12) . . . . ?
N6 Mn2 O1 C1 -57.66(19) . . . . ?
N5 Mn2 O1 C1 45.06(12) . . . . ?
N4 Mn2 O1 C1 -31.93(12) . . . . ?
O5 Mn2 O1 Mn1 -41.27(7) . . . . ?
O3 Mn2 O1 Mn1 45.97(6) . . . . ?
N6 Mn2 O1 Mn1 121.62(12) . . . . ?
N5 Mn2 O1 Mn1 -135.67(6) . . . . ?
N4 Mn2 O1 Mn1 147.34(6) . . . . ?
O1 Mn1 O2 C37 27.47(15) . . . . ?
O4 Mn1 O2 C37 -62.13(15) . . . . ?
N3 Mn1 O2 C37 -146.13(15) . . . . ?
N2 Mn1 O2 C37 113.32(15) . . . . ?
N1 Mn1 O2 C37 151.47(17) . . . . ?
O1 Mn2 O3 C37 -43.08(17) . . . . ?
O5 Mn2 O3 C37 61.38(17) . . . . ?
N6 Mn2 O3 C37 158.06(17) . . . . ?
N4 Mn2 O3 C37 -129.59(17) . . . . ?
O1 Mn1 O4 C39 -44.6(2) . . . . ?
O2 Mn1 O4 C39 56.7(2) . . . . ?
N3 Mn1 O4 C39 155.5(2) . . . . ?
N1 Mn1 O4 C39 -132.2(2) . . . . ?
O1 Mn2 O5 C39 25.25(15) . . . . ?
O3 Mn2 O5 C39 -64.54(14) . . . . ?
N6 Mn2 O5 C39 -148.46(14) . . . . ?
N5 Mn2 O5 C39 110.96(14) . . . . ?
N4 Mn2 O5 C39 166.62(18) . . . . ?
O1 Mn1 N1 C18 -138.90(10) . . . . ?
O2 Mn1 N1 C18 95.5(2) . . . . ?
O4 Mn1 N1 C18 -49.33(11) . . . . ?
N3 Mn1 N1 C18 30.18(10) . . . . ?
N2 Mn1 N1 C18 135.16(11) . . . . ?
O1 Mn1 N1 C12 101.97(10) . . . . ?
O2 Mn1 N1 C12 -23.6(2) . . . . ?
O4 Mn1 N1 C12 -168.45(10) . . . . ?
N3 Mn1 N1 C12 -88.94(10) . . . . ?
N2 Mn1 N1 C12 16.03(10) . . . . ?
O1 Mn1 N1 C11 -20.36(10) . . . . ?
O2 Mn1 N1 C11 -145.92(17) . . . . ?
O4 Mn1 N1 C11 69.21(11) . . . . ?
N3 Mn1 N1 C11 148.72(11) . . . . ?
N2 Mn1 N1 C11 -106.30(10) . . . . ?
O1 Mn1 N2 C17 69.99(13) . . . . ?
O2 Mn1 N2 C17 -31.17(13) . . . . ?
N3 Mn1 N2 C17 -130.18(13) . . . . ?
N1 Mn1 N2 C17 158.70(13) . . . . ?
O1 Mn1 N2 C13 -83.59(11) . . . . ?
O2 Mn1 N2 C13 175.24(11) . . . . ?
N3 Mn1 N2 C13 76.23(12) . . . . ?
N1 Mn1 N2 C13 5.12(11) . . . . ?
O1 Mn1 N3 C23 -167.52(13) . . . . ?
O2 Mn1 N3 C23 -5.48(15) . . . . ?
O4 Mn1 N3 C23 -91.30(15) . . . . ?
N2 Mn1 N3 C23 88.44(14) . . . . ?
N1 Mn1 N3 C23 160.22(15) . . . . ?
O1 Mn1 N3 C19 21.9(2) . . . . ?
O2 Mn1 N3 C19 -176.06(12) . . . . ?
O4 Mn1 N3 C19 98.11(13) . . . . ?
N2 Mn1 N3 C19 -82.14(12) . . . . ?
N1 Mn1 N3 C19 -10.37(12) . . . . ?
O1 Mn2 N4 C31 -141.42(10) . . . . ?
O5 Mn2 N4 C31 75.9(2) . . . . ?
O3 Mn2 N4 C31 -51.63(11) . . . . ?
N6 Mn2 N4 C31 28.96(10) . . . . ?
N5 Mn2 N4 C31 133.45(11) . . . . ?
O1 Mn2 N4 C25 100.47(10) . . . . ?
O5 Mn2 N4 C25 -42.3(3) . . . . ?
O3 Mn2 N4 C25 -169.74(10) . . . . ?
N6 Mn2 N4 C25 -89.16(10) . . . . ?
N5 Mn2 N4 C25 15.34(10) . . . . ?
O1 Mn2 N4 C24 -21.99(10) . . . . ?
O5 Mn2 N4 C24 -164.72(19) . . . . ?
O3 Mn2 N4 C24 67.80(10) . . . . ?
N6 Mn2 N4 C24 148.38(11) . . . . ?
N5 Mn2 N4 C24 -107.13(10) . . . . ?
O1 Mn2 N5 C30 71.51(13) . . . . ?
O5 Mn2 N5 C30 -32.54(13) . . . . ?
N6 Mn2 N5 C30 -130.00(13) . . . . ?
N4 Mn2 N5 C30 159.19(14) . . . . ?
O1 Mn2 N5 C26 -81.71(11) . . . . ?
O5 Mn2 N5 C26 174.24(11) . . . . ?
N6 Mn2 N5 C26 76.78(11) . . . . ?
N4 Mn2 N5 C26 5.97(11) . . . . ?
O1 Mn2 N6 C36 -170.41(13) . . . . ?
O5 Mn2 N6 C36 -7.06(14) . . . . ?
O3 Mn2 N6 C36 -93.60(14) . . . . ?
N5 Mn2 N6 C36 89.79(14) . . . . ?
N4 Mn2 N6 C36 162.80(14) . . . . ?
O1 Mn2 N6 C32 15.2(2) . . . . ?
O5 Mn2 N6 C32 178.53(12) . . . . ?
O3 Mn2 N6 C32 91.99(12) . . . . ?
N5 Mn2 N6 C32 -84.62(12) . . . . ?
N4 Mn2 N6 C32 -11.61(11) . . . . ?
Mn1 O1 C1 C2 49.34(19) . . . . ?
Mn2 O1 C1 C2 -131.44(13) . . . . ?
Mn1 O1 C1 C6 -130.13(13) . . . . ?
Mn2 O1 C1 C6 49.08(19) . . . . ?
O1 C1 C2 C3 -178.27(14) . . . . ?
C6 C1 C2 C3 1.2(2) . . . . ?
O1 C1 C2 C11 0.9(2) . . . . ?
C6 C1 C2 C11 -179.58(15) . . . . ?
C1 C2 C3 C4 0.7(3) . . . . ?
C11 C2 C3 C4 -178.53(15) . . . . ?
C2 C3 C4 C5 -2.1(2) . . . . ?
C2 C3 C4 C7 176.56(16) . . . . ?
C3 C4 C5 C6 1.8(3) . . . . ?
C7 C4 C5 C6 -176.97(16) . . . . ?
C4 C5 C6 C1 0.1(3) . . . . ?
C4 C5 C6 C24 179.25(16) . . . . ?
O1 C1 C6 C5 177.92(14) . . . . ?
C2 C1 C6 C5 -1.6(2) . . . . ?
O1 C1 C6 C24 -1.3(2) . . . . ?
C2 C1 C6 C24 179.24(15) . . . . ?
C3 C4 C7 C9 119.6(2) . . . . ?
C5 C4 C7 C9 -61.7(2) . . . . ?
C3 C4 C7 C8 -0.3(3) . . . . ?
C5 C4 C7 C8 178.38(18) . . . . ?
C3 C4 C7 C10 -119.4(2) . . . . ?
C5 C4 C7 C10 59.3(2) . . . . ?
C18 N1 C11 C2 -179.62(14) . . . . ?
C12 N1 C11 C2 -55.82(18) . . . . ?
Mn1 N1 C11 C2 65.06(15) . . . . ?
C3 C2 C11 N1 113.42(17) . . . . ?
C1 C2 C11 N1 -65.8(2) . . . . ?
C18 N1 C12 C13 -149.52(14) . . . . ?
C11 N1 C12 C13 86.83(16) . . . . ?
Mn1 N1 C12 C13 -33.73(15) . . . . ?
C17 N2 C13 C14 1.1(2) . . . . ?
Mn1 N2 C13 C14 155.75(13) . . . . ?
C17 N2 C13 C12 179.32(14) . . . . ?
Mn1 N2 C13 C12 -26.01(17) . . . . ?
N1 C12 C13 N2 41.1(2) . . . . ?
N1 C12 C13 C14 -140.69(16) . . . . ?
N2 C13 C14 C15 -0.5(3) . . . . ?
C12 C13 C14 C15 -178.60(16) . . . . ?
C13 C14 C15 C16 -0.3(3) . . . . ?
C14 C15 C16 C17 0.4(3) . . . . ?
C13 N2 C17 C16 -1.0(2) . . . . ?
Mn1 N2 C17 C16 -153.81(14) . . . . ?
C15 C16 C17 N2 0.2(3) . . . . ?
C12 N1 C18 C19 72.06(17) . . . . ?
C11 N1 C18 C19 -163.57(14) . . . . ?
Mn1 N1 C18 C19 -46.14(15) . . . . ?
C23 N3 C19 C20 -3.3(3) . . . . ?
Mn1 N3 C19 C20 167.94(13) . . . . ?
C23 N3 C19 C18 176.34(15) . . . . ?
Mn1 N3 C19 C18 -12.42(19) . . . . ?
N1 C18 C19 N3 41.1(2) . . . . ?
N1 C18 C19 C20 -139.23(16) . . . . ?
N3 C19 C20 C21 1.1(3) . . . . ?
C18 C19 C20 C21 -178.50(16) . . . . ?
C19 C20 C21 C22 1.6(3) . . . . ?
C20 C21 C22 C23 -2.1(3) . . . . ?
C19 N3 C23 C22 2.8(3) . . . . ?
Mn1 N3 C23 C22 -167.56(14) . . . . ?
C21 C22 C23 N3 -0.1(3) . . . . ?
C31 N4 C24 C6 -176.33(14) . . . . ?
C25 N4 C24 C6 -55.25(18) . . . . ?
Mn2 N4 C24 C6 65.10(15) . . . . ?
C5 C6 C24 N4 118.79(17) . . . . ?
C1 C6 C24 N4 -62.0(2) . . . . ?
C31 N4 C25 C26 -150.92(14) . . . . ?
C24 N4 C25 C26 88.01(16) . . . . ?
Mn2 N4 C25 C26 -33.73(15) . . . . ?
C30 N5 C26 C27 0.6(2) . . . . ?
Mn2 N5 C26 C27 155.27(13) . . . . ?
C30 N5 C26 C25 177.99(14) . . . . ?
Mn2 N5 C26 C25 -27.30(17) . . . . ?
N4 C25 C26 N5 42.6(2) . . . . ?
N4 C25 C26 C27 -139.94(16) . . . . ?
N5 C26 C27 C28 0.3(3) . . . . ?
C25 C26 C27 C28 -177.02(16) . . . . ?
C26 C27 C28 C29 -0.3(3) . . . . ?
C27 C28 C29 C30 -0.5(3) . . . . ?
C26 N5 C30 C29 -1.4(2) . . . . ?
Mn2 N5 C30 C29 -153.45(14) . . . . ?
C28 C29 C30 N5 1.4(3) . . . . ?
C25 N4 C31 C32 74.77(17) . . . . ?
C24 N4 C31 C32 -162.74(13) . . . . ?
Mn2 N4 C31 C32 -42.56(15) . . . . ?
C36 N6 C32 C33 -1.2(2) . . . . ?
Mn2 N6 C32 C33 173.58(12) . . . . ?
C36 N6 C32 C31 176.72(15) . . . . ?
Mn2 N6 C32 C31 -8.48(18) . . . . ?
N4 C31 C32 N6 35.3(2) . . . . ?
N4 C31 C32 C33 -146.75(16) . . . . ?
N6 C32 C33 C34 0.7(3) . . . . ?
C31 C32 C33 C34 -177.15(15) . . . . ?
C32 C33 C34 C35 0.3(3) . . . . ?
C33 C34 C35 C36 -0.6(3) . . . . ?
C32 N6 C36 C35 0.9(3) . . . . ?
Mn2 N6 C36 C35 -173.44(13) . . . . ?
C34 C35 C36 N6 0.1(3) . . . . ?
Mn2 O3 C37 O2 30.5(3) . . . . ?
Mn2 O3 C37 C38 -150.87(13) . . . . ?
Mn1 O2 C37 O3 -19.0(3) . . . . ?
Mn1 O2 C37 C38 162.33(12) . . . . ?
O3 C37 C38 F2 145.52(18) . . . . ?
O2 C37 C38 F2 -35.6(2) . . . . ?
O3 C37 C38 F1 23.4(2) . . . . ?
O2 C37 C38 F1 -157.74(16) . . . . ?
O3 C37 C38 F3 -95.2(2) . . . . ?
O2 C37 C38 F3 83.7(2) . . . . ?
Mn1 O4 C39 O5 35.3(3) . . . . ?
Mn1 O4 C39 C40 -141.11(17) . . . . ?
Mn2 O5 C39 O4 -19.8(3) . . . . ?
Mn2 O5 C39 C40 156.70(12) . . . . ?
O4 C39 C40 F6 102.3(2) . . . . ?
O5 C39 C40 F6 -74.7(2) . . . . ?
O4 C39 C40 F4 -136.56(19) . . . . ?
O5 C39 C40 F4 46.5(2) . . . . ?
O4 C39 C40 F5 -16.5(3) . . . . ?
O5 C39 C40 F5 166.57(17) . . . . ?
